data_7234014
loop_
_publ_author_name
'Godumala Mallesham'
'Chidirala Swetha'
'Surukonti Niveditha'
'Maneesha Esther Mohanty'
'Nanubolu Jagadeesh Babu'
'Arunandan Kumar'
'Kotamarthi Bhanuprakash'
'Vaidya Jayathirtha Rao'

_publ_section_title
;
 Phosphine oxide functionalized pyrenes as efficient blue light emitting
 multifunctional materials for organic light emitting diodes
;
_journal_name_full 'Journal of Materials Chemistry C'
_journal_page_first 1208
_journal_page_last 1224
_journal_paper_doi 10.1039/C4TC01753F
_journal_volume 3
_journal_year 2015
_chemical_formula_moiety 'C34 H23 O P'
_chemical_formula_sum 'C34 H23 O P'
_chemical_formula_weight 478.49
_chemical_name_systematic
; 
 Diphenyl(3-(pyren-1-yl-)phenyl)phosphine oxide
;
_space_group_IT_number 2
_space_group_name_Hall '-P 1'
_space_group_name_H-M_alt 'P -1'
_symmetry_cell_setting triclinic
_symmetry_space_group_name_H-M 'P -1'
_atom_sites_solution_hydrogens geom
_atom_sites_solution_primary direct
_atom_sites_solution_secondary difmap
_cell_angle_alpha 96.309(2)
_cell_angle_beta 98.1750(10)
_cell_angle_gamma 92.359(2)
_cell_formula_units_Z 2
_cell_length_a 9.0088(9)
_cell_length_b 9.6445(9)
_cell_length_c 14.0042(13)
_cell_measurement_reflns_used 8505
_cell_measurement_temperature 293(2)
_cell_measurement_theta_max 28.27
_cell_measurement_theta_min 2.29
_cell_volume 1195.1(2)
_computing_cell_refinement 'Bruker SMART'
_computing_data_collection 'Bruker SMART'
_computing_data_reduction 'Bruker SAINT'
_computing_molecular_graphics 'Bruker SHELXTL'
_computing_publication_material 'Bruker SHELXTL'
_computing_structure_refinement 'SHELXL-97 (Sheldrick, 1997)'
_computing_structure_solution 'SHELXS-97 (Sheldrick, 1990)'
_diffrn_ambient_temperature 293(2)
_diffrn_measured_fraction_theta_full 0.997
_diffrn_measured_fraction_theta_max 0.997
_diffrn_measurement_device_type 'CCD area detector'
_diffrn_measurement_method 'phi and omega scans'
_diffrn_radiation_monochromator graphite
_diffrn_radiation_source 'fine-focus sealed tube'
_diffrn_radiation_type MoK\a
_diffrn_radiation_wavelength 0.71073
_diffrn_reflns_av_R_equivalents 0.0174
_diffrn_reflns_av_sigmaI/netI 0.0176
_diffrn_reflns_limit_h_max 10
_diffrn_reflns_limit_h_min -10
_diffrn_reflns_limit_k_max 11
_diffrn_reflns_limit_k_min -11
_diffrn_reflns_limit_l_max 16
_diffrn_reflns_limit_l_min -16
_diffrn_reflns_number 11563
_diffrn_reflns_theta_full 25.00
_diffrn_reflns_theta_max 25.00
_diffrn_reflns_theta_min 2.13
_exptl_absorpt_coefficient_mu 0.142
_exptl_absorpt_correction_T_max 0.9860
_exptl_absorpt_correction_T_min 0.9428
_exptl_absorpt_correction_type multi-scan
_exptl_absorpt_process_details 'Bruker AXS SADABS program'
_exptl_crystal_colour colorless
_exptl_crystal_density_diffrn 1.330
_exptl_crystal_density_method 'not measured'
_exptl_crystal_description needle
_exptl_crystal_F_000 500
_exptl_crystal_size_max 0.42
_exptl_crystal_size_mid 0.12
_exptl_crystal_size_min 0.10
_refine_diff_density_max 0.325
_refine_diff_density_min -0.217
_refine_diff_density_rms 0.034
_refine_ls_extinction_method none
_refine_ls_goodness_of_fit_ref 1.062
_refine_ls_hydrogen_treatment constr
_refine_ls_matrix_type full
_refine_ls_number_parameters 325
_refine_ls_number_reflns 4195
_refine_ls_number_restraints 0
_refine_ls_restrained_S_all 1.062
_refine_ls_R_factor_all 0.0376
_refine_ls_R_factor_gt 0.0350
_refine_ls_shift/su_max 0.001
_refine_ls_shift/su_mean 0.000
_refine_ls_structure_factor_coef Fsqd
_refine_ls_weighting_details 'calc w=1/[\s^2^(Fo^2^)+(0.0593P)^2^+0.2644P] where P=(Fo^2^+2Fc^2^)/3'
_refine_ls_weighting_scheme calc
_refine_ls_wR_factor_gt 0.1011
_refine_ls_wR_factor_ref 0.1043
_reflns_number_gt 3860
_reflns_number_total 4195
_reflns_threshold_expression >2sigma(I)
_cod_data_source_file J-Mater-Chem-C-2015-3-1208.cif
_cod_data_source_block au52m
_cod_depositor_comments
;
The following automatic conversions were performed:

data item '_symmetry_cell_setting' value 'Triclinic' was changed to
'triclinic' in accordance with the built-in table derived from the
CIF Core dictionary named 'cif_core.dic' version 2.4.5 last updated
on 2014-11-21.

Automatic conversion script
Id: cif_fix_values 6909 2019-04-08 15:41:33Z antanas 
;
_cod_original_sg_symbol_H-M 'P-1   '
_cod_database_code 7234014

loop_
_symmetry_equiv_pos_as_xyz
'x, y, z'
'-x, -y, -z'

loop_
_atom_site_label
_atom_site_type_symbol
_atom_site_fract_x
_atom_site_fract_y
_atom_site_fract_z
_atom_site_U_iso_or_equiv
_atom_site_adp_type
_atom_site_occupancy
_atom_site_symmetry_multiplicity
_atom_site_calc_flag
_atom_site_refinement_flags
_atom_site_disorder_assembly
_atom_site_disorder_group
P1 P 0.31354(4) 0.69279(4) 0.12790(2) 0.03666(13) Uani 1 1 d . . .
O1 O 0.38691(12) 0.55846(10) 0.13109(7) 0.0463(3) Uani 1 1 d . . .
C24 C -0.09890(15) 0.65150(14) 0.39822(10) 0.0376(3) Uani 1 1 d . . .
C1 C 0.34564(16) 0.77819(15) 0.02374(10) 0.0403(3) Uani 1 1 d . . .
C7 C 0.38541(15) 0.81526(14) 0.23356(10) 0.0377(3) Uani 1 1 d . . .
C13 C 0.11234(15) 0.67735(14) 0.12578(10) 0.0382(3) Uani 1 1 d . . .
C17 C -0.09050(15) 0.62138(14) 0.21510(10) 0.0385(3) Uani 1 1 d . . .
C23 C -0.16134(15) 0.60458(15) 0.47793(10) 0.0397(3) Uani 1 1 d . . .
C19 C -0.14484(15) 0.58058(15) 0.30411(10) 0.0387(3) Uani 1 1 d . . .
C18 C 0.06130(15) 0.64875(14) 0.21108(10) 0.0384(3) Uani 1 1 d . . .
H18 H 0.1305 0.6479 0.2670 0.046 Uiso 1 1 calc R . .
C22 C -0.26816(16) 0.48897(16) 0.46289(11) 0.0444(3) Uani 1 1 d . . .
C28 C -0.11820(16) 0.67464(16) 0.57387(11) 0.0436(3) Uani 1 1 d . . .
C12 C 0.52453(17) 0.79346(16) 0.28467(11) 0.0453(3) Uani 1 1 d . . .
H12 H 0.5733 0.7133 0.2677 0.054 Uiso 1 1 calc R . .
C27 C -0.00995(18) 0.78830(17) 0.59111(11) 0.0483(4) Uani 1 1 d . . .
C29 C -0.18471(19) 0.62985(18) 0.65255(11) 0.0512(4) Uani 1 1 d . . .
C8 C 0.31219(18) 0.93323(16) 0.26228(11) 0.0475(4) Uani 1 1 d . . .
H8 H 0.2175 0.9478 0.2302 0.057 Uiso 1 1 calc R . .
C14 C 0.00973(17) 0.67878(17) 0.04192(10) 0.0459(3) Uani 1 1 d . . .
H14 H 0.0426 0.6972 -0.0157 0.055 Uiso 1 1 calc R . .
C25 C 0.00494(16) 0.77195(15) 0.41865(11) 0.0442(3) Uani 1 1 d . . .
H25 H 0.0429 0.8077 0.3674 0.053 Uiso 1 1 calc R . .
C15 C -0.14193(17) 0.65260(18) 0.04465(11) 0.0500(4) Uani 1 1 d . . .
H15 H -0.2109 0.6542 -0.0113 0.060 Uiso 1 1 calc R . .
C21 C -0.30771(17) 0.42033(17) 0.36941(12) 0.0491(4) Uani 1 1 d . . .
H21 H -0.3757 0.3430 0.3587 0.059 Uiso 1 1 calc R . .
C26 C 0.04886(18) 0.83448(16) 0.50968(12) 0.0492(4) Uani 1 1 d . . .
H26 H 0.1194 0.9098 0.5198 0.059 Uiso 1 1 calc R . .
C20 C -0.24731(17) 0.46555(16) 0.29258(11) 0.0461(3) Uani 1 1 d . . .
H20 H -0.2758 0.4177 0.2309 0.055 Uiso 1 1 calc R . .
C3 C 0.4676(2) 0.7791(2) -0.11790(12) 0.0586(5) Uani 1 1 d . . .
H3 H 0.5299 0.7377 -0.1590 0.070 Uiso 1 1 calc R . .
C30 C -0.29658(19) 0.51733(19) 0.63331(13) 0.0564(4) Uani 1 1 d . . .
H30 H -0.3444 0.4911 0.6837 0.068 Uiso 1 1 calc R . .
C6 C 0.28481(19) 0.90437(17) 0.00480(12) 0.0514(4) Uani 1 1 d . . .
H6 H 0.2238 0.9473 0.0461 0.062 Uiso 1 1 calc R . .
C2 C 0.43755(17) 0.71578(17) -0.03808(10) 0.0464(4) Uani 1 1 d . . .
H2 H 0.4789 0.6316 -0.0259 0.056 Uiso 1 1 calc R . .
C31 C -0.33412(18) 0.44869(19) 0.54396(13) 0.0537(4) Uani 1 1 d . . .
H31 H -0.4045 0.3733 0.5343 0.064 Uiso 1 1 calc R . .
C16 C -0.19146(16) 0.62423(16) 0.12967(11) 0.0453(3) Uani 1 1 d . . .
H16 H -0.2936 0.6067 0.1302 0.054 Uiso 1 1 calc R . .
C11 C 0.59098(19) 0.88974(18) 0.36045(12) 0.0540(4) Uani 1 1 d . . .
H11 H 0.6843 0.8742 0.3941 0.065 Uiso 1 1 calc R . .
C4 C 0.4059(2) 0.9025(2) -0.13647(12) 0.0636(5) Uani 1 1 d . . .
H4 H 0.4256 0.9438 -0.1907 0.076 Uiso 1 1 calc R . .
C9 C 0.3795(2) 1.02914(18) 0.33841(12) 0.0554(4) Uani 1 1 d . . .
H9 H 0.3297 1.1079 0.3573 0.067 Uiso 1 1 calc R . .
C32 C -0.1371(2) 0.6978(2) 0.74616(12) 0.0645(5) Uani 1 1 d . . .
H32 H -0.1791 0.6693 0.7982 0.077 Uiso 1 1 calc R . .
C5 C 0.3152(2) 0.96600(19) -0.07572(13) 0.0622(5) Uani 1 1 d . . .
H5 H 0.2742 1.0501 -0.0887 0.075 Uiso 1 1 calc R . .
C33 C -0.0293(3) 0.8058(2) 0.76215(13) 0.0697(5) Uani 1 1 d . . .
H33 H 0.0016 0.8484 0.8251 0.084 Uiso 1 1 calc R . .
C34 C 0.0341(2) 0.8524(2) 0.68650(13) 0.0619(5) Uani 1 1 d . . .
H34 H 0.1061 0.9266 0.6987 0.074 Uiso 1 1 calc R . .
C10 C 0.5198(2) 1.00860(18) 0.38639(11) 0.0536(4) Uani 1 1 d . . .
H10 H 0.5662 1.0748 0.4361 0.064 Uiso 1 1 calc R . .

loop_
_atom_site_aniso_label
_atom_site_aniso_U_11
_atom_site_aniso_U_22
_atom_site_aniso_U_33
_atom_site_aniso_U_23
_atom_site_aniso_U_13
_atom_site_aniso_U_12
P1 0.0359(2) 0.0399(2) 0.0355(2) 0.00533(15) 0.00857(15) 0.00396(15)
O1 0.0477(6) 0.0439(6) 0.0486(6) 0.0050(4) 0.0101(5) 0.0089(4)
C24 0.0325(7) 0.0403(7) 0.0418(7) 0.0084(6) 0.0071(6) 0.0079(6)
C1 0.0401(7) 0.0450(8) 0.0350(7) 0.0036(6) 0.0058(6) -0.0043(6)
C7 0.0383(7) 0.0415(7) 0.0354(7) 0.0077(6) 0.0096(6) 0.0036(6)
C13 0.0364(7) 0.0405(7) 0.0384(7) 0.0052(6) 0.0069(6) 0.0037(6)
C17 0.0369(7) 0.0403(7) 0.0386(7) 0.0042(6) 0.0064(6) 0.0036(6)
C23 0.0351(7) 0.0435(8) 0.0434(8) 0.0110(6) 0.0081(6) 0.0129(6)
C19 0.0320(7) 0.0432(7) 0.0421(7) 0.0079(6) 0.0063(6) 0.0056(6)
C18 0.0352(7) 0.0434(7) 0.0366(7) 0.0071(6) 0.0033(6) 0.0042(6)
C22 0.0362(7) 0.0486(8) 0.0526(9) 0.0171(7) 0.0105(6) 0.0082(6)
C28 0.0426(8) 0.0491(8) 0.0423(8) 0.0107(6) 0.0085(6) 0.0187(6)
C12 0.0429(8) 0.0479(8) 0.0455(8) 0.0052(6) 0.0066(6) 0.0082(6)
C27 0.0490(9) 0.0505(9) 0.0449(8) 0.0034(7) 0.0031(7) 0.0147(7)
C29 0.0537(9) 0.0611(10) 0.0451(8) 0.0173(7) 0.0134(7) 0.0264(8)
C8 0.0450(8) 0.0519(9) 0.0456(8) 0.0028(7) 0.0060(6) 0.0122(7)
C14 0.0449(8) 0.0579(9) 0.0357(7) 0.0076(6) 0.0065(6) 0.0033(7)
C25 0.0430(8) 0.0439(8) 0.0468(8) 0.0070(6) 0.0093(6) 0.0023(6)
C15 0.0426(8) 0.0683(10) 0.0372(8) 0.0064(7) -0.0013(6) 0.0049(7)
C21 0.0415(8) 0.0476(8) 0.0589(9) 0.0107(7) 0.0082(7) -0.0046(6)
C26 0.0464(8) 0.0448(8) 0.0543(9) 0.0012(7) 0.0042(7) 0.0016(7)
C20 0.0414(8) 0.0485(8) 0.0474(8) 0.0036(7) 0.0056(6) -0.0019(6)
C3 0.0557(10) 0.0781(12) 0.0403(8) -0.0019(8) 0.0144(7) -0.0174(9)
C30 0.0505(9) 0.0731(11) 0.0561(10) 0.0314(9) 0.0203(8) 0.0216(8)
C6 0.0582(10) 0.0505(9) 0.0462(8) 0.0082(7) 0.0088(7) 0.0027(7)
C2 0.0433(8) 0.0546(9) 0.0400(8) -0.0011(6) 0.0090(6) -0.0056(7)
C31 0.0431(8) 0.0623(10) 0.0624(10) 0.0265(8) 0.0147(7) 0.0076(7)
C16 0.0337(7) 0.0563(9) 0.0446(8) 0.0034(7) 0.0035(6) 0.0025(6)
C11 0.0486(9) 0.0630(10) 0.0475(9) 0.0069(7) -0.0029(7) 0.0034(7)
C4 0.0699(11) 0.0795(13) 0.0398(9) 0.0146(8) 0.0055(8) -0.0263(10)
C9 0.0666(11) 0.0506(9) 0.0493(9) -0.0018(7) 0.0120(8) 0.0138(8)
C32 0.0762(12) 0.0799(13) 0.0438(9) 0.0160(9) 0.0157(8) 0.0332(11)
C5 0.0742(12) 0.0545(10) 0.0553(10) 0.0183(8) -0.0040(9) -0.0105(9)
C33 0.0846(14) 0.0811(13) 0.0410(9) -0.0015(9) 0.0009(9) 0.0281(11)
C34 0.0672(11) 0.0626(11) 0.0514(10) -0.0029(8) -0.0020(8) 0.0144(9)
C10 0.0654(10) 0.0543(9) 0.0383(8) -0.0005(7) 0.0041(7) -0.0030(8)

loop_
_atom_type_symbol
_atom_type_description
_atom_type_scat_dispersion_real
_atom_type_scat_dispersion_imag
_atom_type_scat_source
C C 0.0033 0.0016 'International Tables Vol C Tables 4.2.6.8 and 6.1.1.4'
H H 0.0000 0.0000 'International Tables Vol C Tables 4.2.6.8 and 6.1.1.4'
O O 0.0106 0.0060 'International Tables Vol C Tables 4.2.6.8 and 6.1.1.4'
P P 0.1023 0.0942 'International Tables Vol C Tables 4.2.6.8 and 6.1.1.4'

loop_
_geom_angle_atom_site_label_1
_geom_angle_atom_site_label_2
_geom_angle_atom_site_label_3
_geom_angle
_geom_angle_site_symmetry_1
_geom_angle_site_symmetry_3
O1 P1 C1 112.55(6) . .
O1 P1 C13 113.98(6) . .
C1 P1 C13 106.68(6) . .
O1 P1 C7 111.24(6) . .
C1 P1 C7 106.08(6) . .
C13 P1 C7 105.74(6) . .
C19 C24 C23 118.86(13) . .
C19 C24 C25 123.79(13) . .
C23 C24 C25 117.33(13) . .
C2 C1 C6 119.44(14) . .
C2 C1 P1 117.97(12) . .
C6 C1 P1 122.57(11) . .
C12 C7 C8 118.76(13) . .
C12 C7 P1 117.94(11) . .
C8 C7 P1 123.21(11) . .
C14 C13 C18 119.43(13) . .
C14 C13 P1 123.27(11) . .
C18 C13 P1 116.97(10) . .
C18 C17 C16 117.53(13) . .
C18 C17 C19 122.10(12) . .
C16 C17 C19 120.23(12) . .
C22 C23 C24 120.53(13) . .
C22 C23 C28 119.20(13) . .
C24 C23 C28 120.27(13) . .
C20 C19 C24 118.93(13) . .
C20 C19 C17 117.18(13) . .
C24 C19 C17 123.89(12) . .
C13 C18 C17 121.82(12) . .
C13 C18 H18 119.1 . .
C17 C18 H18 119.1 . .
C21 C22 C23 118.70(13) . .
C21 C22 C31 122.22(15) . .
C23 C22 C31 119.07(15) . .
C27 C28 C29 119.80(14) . .
C27 C28 C23 120.32(13) . .
C29 C28 C23 119.88(15) . .
C11 C12 C7 120.54(14) . .
C11 C12 H12 119.7 . .
C7 C12 H12 119.7 . .
C34 C27 C28 119.20(16) . .
C34 C27 C26 122.65(16) . .
C28 C27 C26 118.15(14) . .
C32 C29 C28 118.61(17) . .
C32 C29 C30 122.42(16) . .
C28 C29 C30 118.97(15) . .
C9 C8 C7 120.32(14) . .
C9 C8 H8 119.8 . .
C7 C8 H8 119.8 . .
C15 C14 C13 119.57(13) . .
C15 C14 H14 120.2 . .
C13 C14 H14 120.2 . .
C26 C25 C24 121.99(14) . .
C26 C25 H25 119.0 . .
C24 C25 H25 119.0 . .
C16 C15 C14 120.56(13) . .
C16 C15 H15 119.7 . .
C14 C15 H15 119.7 . .
C20 C21 C22 120.72(14) . .
C20 C21 H21 119.6 . .
C22 C21 H21 119.6 . .
C25 C26 C27 121.81(15) . .
C25 C26 H26 119.1 . .
C27 C26 H26 119.1 . .
C21 C20 C19 122.23(14) . .
C21 C20 H20 118.9 . .
C19 C20 H20 118.9 . .
C4 C3 C2 120.17(16) . .
C4 C3 H3 119.9 . .
C2 C3 H3 119.9 . .
C31 C30 C29 121.27(15) . .
C31 C30 H30 119.4 . .
C29 C30 H30 119.4 . .
C5 C6 C1 119.95(16) . .
C5 C6 H6 120.0 . .
C1 C6 H6 120.0 . .
C3 C2 C1 119.94(16) . .
C3 C2 H2 120.0 . .
C1 C2 H2 120.0 . .
C30 C31 C22 121.50(16) . .
C30 C31 H31 119.3 . .
C22 C31 H31 119.3 . .
C15 C16 C17 121.08(13) . .
C15 C16 H16 119.5 . .
C17 C16 H16 119.5 . .
C10 C11 C12 120.29(15) . .
C10 C11 H11 119.9 . .
C12 C11 H11 119.9 . .
C3 C4 C5 120.62(16) . .
C3 C4 H4 119.7 . .
C5 C4 H4 119.7 . .
C10 C9 C8 120.30(15) . .
C10 C9 H9 119.8 . .
C8 C9 H9 119.8 . .
C33 C32 C29 120.95(17) . .
C33 C32 H32 119.5 . .
C29 C32 H32 119.5 . .
C4 C5 C6 119.88(17) . .
C4 C5 H5 120.1 . .
C6 C5 H5 120.1 . .
C32 C33 C34 121.21(17) . .
C32 C33 H33 119.4 . .
C34 C33 H33 119.4 . .
C33 C34 C27 120.21(19) . .
C33 C34 H34 119.9 . .
C27 C34 H34 119.9 . .
C11 C10 C9 119.73(15) . .
C11 C10 H10 120.1 . .
C9 C10 H10 120.1 . .

loop_
_geom_bond_atom_site_label_1
_geom_bond_atom_site_label_2
_geom_bond_distance
_geom_bond_site_symmetry_2
P1 O1 1.4806(10) .
P1 C1 1.8039(14) .
P1 C13 1.8083(14) .
P1 C7 1.8122(14) .
C24 C19 1.414(2) .
C24 C23 1.4268(19) .
C24 C25 1.438(2) .
C1 C2 1.389(2) .
C1 C6 1.391(2) .
C7 C12 1.388(2) .
C7 C8 1.389(2) .
C13 C14 1.389(2) .
C13 C18 1.3902(19) .
C17 C18 1.3922(19) .
C17 C16 1.400(2) .
C17 C19 1.4880(19) .
C23 C22 1.420(2) .
C23 C28 1.429(2) .
C19 C20 1.394(2) .
C18 H18 0.9300 .
C22 C21 1.392(2) .
C22 C31 1.436(2) .
C28 C27 1.413(2) .
C28 C29 1.425(2) .
C12 C11 1.380(2) .
C12 H12 0.9300 .
C27 C34 1.404(2) .
C27 C26 1.429(2) .
C29 C32 1.400(2) .
C29 C30 1.426(3) .
C8 C9 1.383(2) .
C8 H8 0.9300 .
C14 C15 1.386(2) .
C14 H14 0.9300 .
C25 C26 1.347(2) .
C25 H25 0.9300 .
C15 C16 1.380(2) .
C15 H15 0.9300 .
C21 C20 1.376(2) .
C21 H21 0.9300 .
C26 H26 0.9300 .
C20 H20 0.9300 .
C3 C4 1.369(3) .
C3 C2 1.385(2) .
C3 H3 0.9300 .
C30 C31 1.341(3) .
C30 H30 0.9300 .
C6 C5 1.386(2) .
C6 H6 0.9300 .
C2 H2 0.9300 .
C31 H31 0.9300 .
C16 H16 0.9300 .
C11 C10 1.376(2) .
C11 H11 0.9300 .
C4 C5 1.375(3) .
C4 H4 0.9300 .
C9 C10 1.377(2) .
C9 H9 0.9300 .
C32 C33 1.372(3) .
C32 H32 0.9300 .
C5 H5 0.9300 .
C33 C34 1.381(3) .
C33 H33 0.9300 .
C34 H34 0.9300 .
C10 H10 0.9300 .

loop_
_geom_torsion_atom_site_label_1
_geom_torsion_atom_site_label_2
_geom_torsion_atom_site_label_3
_geom_torsion_atom_site_label_4
_geom_torsion
_geom_torsion_site_symmetry_1
_geom_torsion_site_symmetry_2
_geom_torsion_site_symmetry_3
_geom_torsion_site_symmetry_4
O1 P1 C1 C2 -2.80(14) . . . .
C13 P1 C1 C2 -128.53(12) . . . .
C7 P1 C1 C2 119.07(12) . . . .
O1 P1 C1 C6 178.63(12) . . . .
C13 P1 C1 C6 52.91(14) . . . .
C7 P1 C1 C6 -59.49(14) . . . .
O1 P1 C7 C12 20.82(13) . . . .
C1 P1 C7 C12 -101.89(12) . . . .
C13 P1 C7 C12 145.06(11) . . . .
O1 P1 C7 C8 -162.88(12) . . . .
C1 P1 C7 C8 74.41(13) . . . .
C13 P1 C7 C8 -38.64(14) . . . .
O1 P1 C13 C14 -101.88(13) . . . .
C1 P1 C13 C14 22.98(14) . . . .
C7 P1 C13 C14 135.61(13) . . . .
O1 P1 C13 C18 71.52(12) . . . .
C1 P1 C13 C18 -163.63(11) . . . .
C7 P1 C13 C18 -50.99(12) . . . .
C19 C24 C23 C22 -0.22(19) . . . .
C25 C24 C23 C22 178.06(12) . . . .
C19 C24 C23 C28 -179.50(12) . . . .
C25 C24 C23 C28 -1.23(19) . . . .
C23 C24 C19 C20 -1.2(2) . . . .
C25 C24 C19 C20 -179.40(13) . . . .
C23 C24 C19 C17 178.60(12) . . . .
C25 C24 C19 C17 0.4(2) . . . .
C18 C17 C19 C20 -132.12(15) . . . .
C16 C17 C19 C20 43.52(19) . . . .
C18 C17 C19 C24 48.0(2) . . . .
C16 C17 C19 C24 -136.33(14) . . . .
C14 C13 C18 C17 0.0(2) . . . .
P1 C13 C18 C17 -173.70(11) . . . .
C16 C17 C18 C13 -0.3(2) . . . .
C19 C17 C18 C13 175.46(13) . . . .
C24 C23 C22 C21 1.6(2) . . . .
C28 C23 C22 C21 -179.10(13) . . . .
C24 C23 C22 C31 -177.04(12) . . . .
C28 C23 C22 C31 2.2(2) . . . .
C22 C23 C28 C27 178.77(13) . . . .
C24 C23 C28 C27 -1.9(2) . . . .
C22 C23 C28 C29 -1.3(2) . . . .
C24 C23 C28 C29 178.00(12) . . . .
C8 C7 C12 C11 -2.2(2) . . . .
P1 C7 C12 C11 174.27(12) . . . .
C29 C28 C27 C34 2.1(2) . . . .
C23 C28 C27 C34 -177.95(13) . . . .
C29 C28 C27 C26 -177.03(13) . . . .
C23 C28 C27 C26 2.9(2) . . . .
C27 C28 C29 C32 -1.9(2) . . . .
C23 C28 C29 C32 178.16(13) . . . .
C27 C28 C29 C30 178.38(13) . . . .
C23 C28 C29 C30 -1.6(2) . . . .
C12 C7 C8 C9 2.1(2) . . . .
P1 C7 C8 C9 -174.17(12) . . . .
C18 C13 C14 C15 0.4(2) . . . .
P1 C13 C14 C15 173.65(12) . . . .
C19 C24 C25 C26 -178.28(13) . . . .
C23 C24 C25 C26 3.5(2) . . . .
C13 C14 C15 C16 -0.5(2) . . . .
C23 C22 C21 C20 -1.5(2) . . . .
C31 C22 C21 C20 177.07(14) . . . .
C24 C25 C26 C27 -2.6(2) . . . .
C34 C27 C26 C25 -179.78(15) . . . .
C28 C27 C26 C25 -0.7(2) . . . .
C22 C21 C20 C19 0.1(2) . . . .
C24 C19 C20 C21 1.4(2) . . . .
C17 C19 C20 C21 -178.50(13) . . . .
C32 C29 C30 C31 -176.13(15) . . . .
C28 C29 C30 C31 3.6(2) . . . .
C2 C1 C6 C5 0.6(2) . . . .
P1 C1 C6 C5 179.10(12) . . . .
C4 C3 C2 C1 -0.5(2) . . . .
C6 C1 C2 C3 -0.1(2) . . . .
P1 C1 C2 C3 -178.76(11) . . . .
C29 C30 C31 C22 -2.7(2) . . . .
C21 C22 C31 C30 -178.90(15) . . . .
C23 C22 C31 C30 -0.3(2) . . . .
C14 C15 C16 C17 0.1(2) . . . .
C18 C17 C16 C15 0.2(2) . . . .
C19 C17 C16 C15 -175.59(14) . . . .
C7 C12 C11 C10 0.1(2) . . . .
C2 C3 C4 C5 0.8(3) . . . .
C7 C8 C9 C10 0.1(3) . . . .
C28 C29 C32 C33 0.4(2) . . . .
C30 C29 C32 C33 -179.93(16) . . . .
C3 C4 C5 C6 -0.4(3) . . . .
C1 C6 C5 C4 -0.3(3) . . . .
C29 C32 C33 C34 1.0(3) . . . .
C32 C33 C34 C27 -0.8(3) . . . .
C28 C27 C34 C33 -0.8(2) . . . .
C26 C27 C34 C33 178.31(15) . . . .
C12 C11 C10 C9 2.1(3) . . . .
C8 C9 C10 C11 -2.2(3) . . . .
